data_2006827
loop_
_publ_author_name
'Joachim Bruckmann'
'Carl Kr\"uger'

_publ_section_title
;
 Bis(trimethylsilyl)acetylene
;
_journal_issue 12
_journal_name_full 'Acta Crystallographica Section C'
_journal_page_first 1845
_journal_page_last 1846
_journal_paper_doi 10.1107/S0108270197005684
_journal_volume 53
_journal_year 1997
_chemical_formula_sum 'C8 H18 Si2'
_chemical_formula_weight 170.40
_chemical_melting_point 295
_chemical_name_systematic
;
 Bis-(trimethylsilyl)acetylene
;
_space_group_IT_number 14
_symmetry_cell_setting monoclinic
_symmetry_space_group_name_Hall '-P 2ybc'
_symmetry_space_group_name_H-M 'P 1 21/c 1'
_cell_angle_alpha 90.00
_cell_angle_beta 105.910(10)
_cell_angle_gamma 90.00
_cell_formula_units_Z 2
_cell_length_a 6.0250(10)
_cell_length_b 10.5190(10)
_cell_length_c 9.5840(10)
_cell_measurement_reflns_used 25
_cell_measurement_temperature 102
_cell_measurement_theta_max 25.6
_cell_measurement_theta_min 9.1
_cell_volume 584.14(13)
_computing_cell_refinement 'CAD4 software'
_computing_data_collection 'CAD4 software (Enraf-Nonius, 1989)'
_computing_data_reduction 'DATAP (Coppens, Leiserowitz & Rabinovich, 1965)'
_computing_molecular_graphics 'ORTEPII (Johnson, 1976)'
_computing_structure_refinement 'SHELXL-93 (Sheldrick, 1993)'
_computing_structure_solution 'SHELXS-86 (Sheldrick, 1990)'
_diffrn_ambient_temperature 102
_diffrn_measurement_device 'Enraf-Nonius CAD4'
_diffrn_measurement_method '\w-2\q scan'
_diffrn_radiation_monochromator graphite
_diffrn_radiation_source 'fine-focus sealed tube'
_diffrn_radiation_type MoK\a
_diffrn_radiation_wavelength 0.71069
_diffrn_reflns_av_R_equivalents 0.0100
_diffrn_reflns_av_sigmaI/netI 0.0351
_diffrn_reflns_limit_h_max 7
_diffrn_reflns_limit_h_min -7
_diffrn_reflns_limit_k_max 13
_diffrn_reflns_limit_k_min 0
_diffrn_reflns_limit_l_max 12
_diffrn_reflns_limit_l_min 0
_diffrn_reflns_number 1491
_diffrn_reflns_theta_max 27.45
_diffrn_reflns_theta_min 2.94
_diffrn_standards_decay_% 6.2
_diffrn_standards_interval_time 30
_diffrn_standards_number 3
_exptl_absorpt_coefficient_mu 0.248
_exptl_absorpt_correction_type none
_exptl_crystal_colour colourless
_exptl_crystal_density_diffrn .969
_exptl_crystal_description cylindrical
_exptl_crystal_F_000 188
_exptl_crystal_size_max 0.35
_exptl_crystal_size_mid 0.30
_exptl_crystal_size_min 0.25
_refine_diff_density_max 0.527
_refine_diff_density_min -0.587
_refine_ls_extinction_method none
_refine_ls_goodness_of_fit_all 1.098
_refine_ls_goodness_of_fit_obs 1.117
_refine_ls_hydrogen_treatment refall
_refine_ls_matrix_type full
_refine_ls_number_parameters 82
_refine_ls_number_reflns 1337
_refine_ls_number_restraints 0
_refine_ls_restrained_S_all 1.098
_refine_ls_restrained_S_obs 1.117
_refine_ls_R_factor_all 0.0484
_refine_ls_R_factor_obs .0454
_refine_ls_shift/esd_max 0.000
_refine_ls_shift/esd_mean 0.000
_refine_ls_structure_factor_coef Fsqd
_refine_ls_weighting_details 'w = 1/[\s^2^(Fo^2^)+(0.1000P)^2^] where P=(Fo^2^+2Fc^2^)/3'
_refine_ls_weighting_scheme calc
_refine_ls_wR_factor_all 0.1277
_refine_ls_wR_factor_obs .1244
_reflns_number_observed 1229
_reflns_number_total 1337
_reflns_observed_criterion >2sigma(I)
_cod_data_source_file jz1194.cif
_cod_data_source_block default
_cod_depositor_comments
;
The following automatic conversions were performed:
'_geom_bond_publ_flag' value 'Y' changed to 'y' according to
'/home/saulius/struct/CIF-dictionaries/cif_core.dic' dictionary named
'cif_core.dic' version 2.4.1 from 2010-06-29 (5 times).

Automatic conversion script
Id: cif_fix_enum 1527 2010-12-29 10:47:43Z saulius 

The following automatic conversions were performed:

'_geom_bond_publ_flag' value 'Y' changed to 'y' according to
/home/saulius/struct/CIF-dictionaries/cif_core.dic dictionary named
'cif_core.dic' version 2.4.1 from 2010-06-29 (5
times).

'_geom_angle_publ_flag' value 'Y' changed to 'y' according
to /home/saulius/struct/CIF-dictionaries/cif_core.dic dictionary
named 'cif_core.dic' version 2.4.1 from 2010-06-29 (7 times).

Automatic conversion script
Id: cif_fix_values 1715 2011-07-08 13:25:40Z adriana 

The following automatic conversions were performed:

'_refine_ls_weighting_scheme' value 'calc w =
1/[\s^2^(Fo^2^)+(0.1000P)^2^] where P=(Fo^2^+2Fc^2^)/3' was changed
to 'calc'. New tag '_refine_ls_weighting_details' was created. The
value of the new tag was set to 'w = 1/[\s^2^(Fo^2^)+(0.1000P)^2^]
where P=(Fo^2^+2Fc^2^)/3'.

Automatic conversion script
Id: cif_fix_values 3143 2015-03-26 13:38:13Z robertas 
;
_cod_original_cell_volume 584.10(10)
_cod_original_sg_symbol_H-M 'P 21/c'
_cod_database_code 2006827

loop_
_symmetry_equiv_pos_as_xyz
'x, y, z'
'-x, y+1/2, -z+1/2'
'-x, -y, -z'
'x, -y-1/2, z-1/2'

loop_
_atom_site_aniso_label
_atom_site_aniso_U_11
_atom_site_aniso_U_22
_atom_site_aniso_U_33
_atom_site_aniso_U_12
_atom_site_aniso_U_13
_atom_site_aniso_U_23
Si1 .0184(3) .0213(3) .0175(3) -.00250(11) .0070(2) .00132(11)
C1 .0227(6) .0244(6) .0212(6) .0001(5) .0079(5) .0006(4)
C2 .0247(7) .0317(8) .0252(7) -.0002(6) .0059(5) .0060(6)
C3 .0349(9) .0327(8) .0370(9) -.0128(7) .0102(7) -.0047(6)
C4 .0288(8) .0332(8) .0319(8) .0045(6) .0167(6) .0033(6)

loop_
_atom_site_label
_atom_site_fract_x
_atom_site_fract_y
_atom_site_fract_z
_atom_site_U_iso_or_equiv
_atom_site_thermal_displace_type
_atom_site_calc_flag
_atom_site_refinement_flags
_atom_site_occupancy
_atom_site_disorder_group
_atom_site_type_symbol
Si .12554(6) .11021(3) .30972(3) .0187(2) Uani d . 1 . Si
C1 .0320(2) .02729(12) .45355(14) .0224(3) Uani d . 1 . C
C2 -.1365(2) .1508(2) .1626(2) .0274(3) Uani d . 1 . C
C3 .2819(3) .2570(2) .3881(2) .0348(4) Uani d . 1 . C
C4 .3183(3) .00263(15) .2430(2) .0297(4) Uani d . 1 . C
H2A -.240(4) .1873(18) .203(2) .047(5) Uiso d . 1 . H
H2B -.111(4) .209(2) .093(3) .058(6) Uiso d . 1 . H
H2C -.210(4) .067(2) .112(2) .052(6) Uiso d . 1 . H
H3A .326(4) .303(2) .317(3) .055(6) Uiso d . 1 . H
H3B .401(5) .235(2) .447(3) .059(7) Uiso d . 1 . H
H3C .183(4) .308(2) .434(3) .063(7) Uiso d . 1 . H
H4A .370(3) .0435(18) .171(2) .035(5) Uiso d . 1 . H
H4B .449(5) -.017(2) .319(3) .061(7) Uiso d . 1 . H
H4C .242(5) -.075(3) .208(3) .065(7) Uiso d . 1 . H

loop_
_atom_type_symbol
_atom_type_description
_atom_type_scat_dispersion_real
_atom_type_scat_dispersion_imag
_atom_type_scat_source
C C 0.0033 0.0016 'International Tables Vol C Tables 4.2.6.8 and 6.1.1.4'
H H 0.0000 0.0000 'International Tables Vol C Tables 4.2.6.8 and 6.1.1.4'
Si Si 0.0817 0.0704 'International Tables Vol C Tables 4.2.6.8 and 6.1.1.4'

loop_
_geom_angle_atom_site_label_1
_geom_angle_atom_site_label_2
_geom_angle_atom_site_label_3
_geom_angle_site_symmetry_1
_geom_angle
_geom_angle_publ_flag
C1 Si C2 . 107.83(6) y
C1 Si C4 . 108.49(6) y
C2 Si C4 . 111.16(8) y
C1 Si C3 . 108.40(7) y
C2 Si C3 . 110.35(8) y
C4 Si C3 . 110.51(8) y
C1 C1 Si 3_556 179.1(2) y

loop_
_geom_bond_atom_site_label_1
_geom_bond_atom_site_label_2
_geom_bond_site_symmetry_2
_geom_bond_distance
_geom_bond_publ_flag
Si C1 . 1.8440(10) y
Si C2 . 1.855(2) y
Si C4 . 1.8550(10) y
Si C3 . 1.857(2) y
C1 C1 3_556 1.208(3) y
